data_7009683
loop_
_publ_author_name
'Korupoju, Srinivas R.'
'Mangayarkarasi, Nagarathinam'
'Ameerunisha, Sardar'
'Valente, Edward J.'
'Zacharias, Panthappally S.'

_publ_section_title
;
 Formation of dinuclear macrocyclic and mononuclear acyclic complexes
 of a new trinucleating hexaaza triphenolic Schiff base macrocycle:
 structure and NLO properties
;
_journal_issue 16
_journal_name_full 'Journal of the Chemical Society, Dalton Transactions'
_journal_page_first 2845
_journal_paper_doi 10.1039/b002700f
_journal_year 2000
_chemical_compound_source 'Hodgson (MSU) 1996'
_chemical_formula_sum 'C34 H40 Cl Cu2 N5 O8'
_chemical_formula_weight 809.24
_chemical_name_systematic ?
_space_group_IT_number 14
_symmetry_cell_setting monoclinic
_symmetry_space_group_name_Hall '-P 2ybc'
_symmetry_space_group_name_H-M 'P 1 21/c 1'
_atom_sites_solution_hydrogens geom
_atom_sites_solution_primary direct
_atom_sites_solution_secondary difmap
_audit_creation_method SHELXL
_cell_angle_alpha 90.00
_cell_angle_beta 109.56(5)
_cell_angle_gamma 90.00
_cell_formula_units_Z 4
_cell_length_a 16.042(11)
_cell_length_b 19.769(9)
_cell_length_c 12.477(6)
_cell_measurement_reflns_used 30
_cell_measurement_temperature 293(2)
_cell_measurement_theta_max 20
_cell_measurement_theta_min 10
_cell_volume 3729(4)
_computing_cell_refinement 'P3 (Siemens Analytical Xray Inc.)'
_computing_data_collection 'P3 (Siemens Analytical Xray Inc.)'
_computing_data_reduction 'XDISK (Siemens Analytical Xray Inc.)'
_computing_molecular_graphics 'XP (Siemens Analytical Xray Inc.)'
_computing_publication_material 'SHELXL-93 (Sheldrick, 1993)'
_computing_structure_refinement 'SHELXL-93 (Sheldrick, 1993)'
_computing_structure_solution 'SHELXS-86 (Sheldrick, 1990)'
_diffrn_ambient_temperature 293(2)
_diffrn_measurement_device 'scintillation counter, PH analysis'
_diffrn_measurement_method 'omega scans, 2.0 deg'
_diffrn_radiation_monochromator graphite
_diffrn_radiation_source 'normal-focus sealed tube'
_diffrn_radiation_type MoK\a
_diffrn_radiation_wavelength 0.71073
_diffrn_reflns_av_R_equivalents 0.1821
_diffrn_reflns_av_sigmaI/netI 0.1734
_diffrn_reflns_limit_h_max 17
_diffrn_reflns_limit_h_min -18
_diffrn_reflns_limit_k_max 0
_diffrn_reflns_limit_k_min -23
_diffrn_reflns_limit_l_max 13
_diffrn_reflns_limit_l_min 0
_diffrn_reflns_number 6341
_diffrn_reflns_theta_max 24.97
_diffrn_reflns_theta_min 1.70
_diffrn_standards_decay_% ' mean -10.3 (min -39.4; max +3.9), solvent loss'
_diffrn_standards_interval_count 97
_diffrn_standards_interval_time 1.5h
_diffrn_standards_number 3
_exptl_absorpt_coefficient_mu 1.267
_exptl_absorpt_correction_T_max na
_exptl_absorpt_correction_T_min na
_exptl_absorpt_correction_type none
_exptl_crystal_colour 'brown (transmission), black (reflectance)'
_exptl_crystal_density_diffrn 1.442
_exptl_crystal_density_meas ?
_exptl_crystal_density_method na
_exptl_crystal_description 'flat, prismatic'
_exptl_crystal_F_000 1672
_exptl_crystal_size_max 0.45
_exptl_crystal_size_mid 0.40
_exptl_crystal_size_min 0.15
_refine_diff_density_max 0.476
_refine_diff_density_min -0.577
_refine_diff_density_rms 0.090
_refine_ls_extinction_coef na
_refine_ls_extinction_method none
_refine_ls_goodness_of_fit_all 1.221
_refine_ls_goodness_of_fit_obs 1.742
_refine_ls_hydrogen_treatment 'calculated, fixed, riding'
_refine_ls_matrix_type full
_refine_ls_number_parameters 528
_refine_ls_number_reflns 5225
_refine_ls_number_restraints 120
_refine_ls_restrained_S_all 1.246
_refine_ls_restrained_S_obs 1.689
_refine_ls_R_factor_all 0.2134
_refine_ls_R_factor_obs 0.0835
_refine_ls_shift/esd_max 0.020
_refine_ls_shift/esd_mean 0.006
_refine_ls_structure_factor_coef Fsqd
_refine_ls_weighting_details 'w=1/[\s^2^(Fo^2^)+(0.0720P)^2^+0.0000P] where P=(Fo^2^+2Fc^2^)/3'
_refine_ls_weighting_scheme calc
_refine_ls_wR_factor_all 0.2157
_refine_ls_wR_factor_obs 0.1809
_reflns_number_observed 2226
_reflns_number_total 5227
_reflns_observed_criterion >2sigma(I)
_cod_data_source_file b002700f.txt
_cod_data_source_block '[Cu2L3(OAc)]ClO4CH3CN'
_cod_depositor_comments
;
The following automatic conversions were performed:
'_symmetry_cell_setting' value 'Monoclinic' changed to 'monoclinic'
according to '/home/saulius/struct/CIF-dictionaries/cif_core.dic'
dictionary named 'cif_core.dic' version 2.4.1 from 2010-06-29.

Automatic conversion script
Id: cif_fix_enum 1527 2010-12-29 10:47:43Z saulius 

The following automatic conversions were performed:

'_exptl_crystal_density_meas' value 'na' was changed to '?' - the
value is perceived as not measured.

Automatic conversion script
Id: cif_fix_values 3008 2015-01-20 13:52:24Z robertas 

The following automatic conversions were performed:

'_refine_ls_weighting_scheme' value 'calc
w=1/[\s^2^(Fo^2^)+(0.0720P)^2^+0.0000P] where P=(Fo^2^+2Fc^2^)/3' was
changed to 'calc'. New tag '_refine_ls_weighting_details' was
created. The value of the new tag was set to
'w=1/[\s^2^(Fo^2^)+(0.0720P)^2^+0.0000P] where P=(Fo^2^+2Fc^2^)/3'.

Automatic conversion script
Id: cif_fix_values 3143 2015-03-26 13:38:13Z robertas 
;
_cod_original_cell_volume 3728.5(36)
_cod_original_sg_symbol_H-M P2(1)/c
_cod_database_code 7009683

loop_
_symmetry_equiv_pos_as_xyz
'x, y, z'
'-x, y+1/2, -z+1/2'
'-x, -y, -z'
'x, -y-1/2, z-1/2'

loop_
_atom_site_aniso_label
_atom_site_aniso_U_11
_atom_site_aniso_U_22
_atom_site_aniso_U_33
_atom_site_aniso_U_23
_atom_site_aniso_U_13
_atom_site_aniso_U_12
Cu1 0.0829(10) 0.0312(7) 0.0904(12) 0.0032(8) 0.0526(9) 0.0007(7)
Cu2 0.0806(10) 0.0347(7) 0.0934(12) -0.0058(8) 0.0508(9) -0.0080(7)
O1 0.105(6) 0.061(5) 0.076(7) 0.027(5) -0.012(5) -0.019(5)
O2 0.102(6) 0.060(5) 0.079(7) 0.027(5) -0.003(5) -0.014(5)
O3 0.094(6) 0.030(4) 0.154(8) -0.005(4) 0.090(6) -0.008(4)
O4 0.133(7) 0.019(4) 0.124(7) -0.011(4) 0.102(6) -0.015(4)
N1 0.073(7) 0.025(5) 0.099(8) 0.008(5) 0.052(6) 0.009(5)
N2 0.072(7) 0.033(5) 0.079(7) -0.003(5) 0.032(6) -0.016(5)
N3 0.070(7) 0.026(5) 0.075(7) -0.001(5) 0.026(6) -0.001(4)
N4 0.075(7) 0.032(5) 0.087(8) 0.001(5) 0.041(6) -0.008(4)
Cl1 0.128(4) 0.081(3) 0.090(3) 0.006(3) 0.032(3) -0.018(3)
O1A 0.246(15) 0.319(21) 0.419(25) -0.191(18) 0.270(18) -0.133(14)
O2A 0.148(9) 0.128(9) 0.155(10) 0.019(8) 0.024(8) -0.024(8)
O3A 0.315(18) 0.102(10) 0.322(19) 0.068(11) 0.149(15) 0.003(10)
O4A 0.176(11) 0.191(12) 0.119(10) 0.004(9) 0.025(9) -0.026(9)
C1 0.101(11) 0.057(9) 0.044(9) 0.012(8) -0.011(8) -0.021(8)
C2 0.145(14) 0.126(13) 0.134(15) 0.074(11) -0.025(13) -0.059(11)
C3 0.064(8) 0.039(7) 0.070(9) 0.003(6) 0.045(7) -0.007(6)
C4 0.062(8) 0.039(7) 0.067(9) 0.006(6) 0.038(7) 0.000(6)
C5 0.069(8) 0.050(7) 0.049(8) 0.009(6) 0.019(7) -0.001(6)
C6 0.056(8) 0.068(8) 0.052(8) -0.005(7) 0.031(7) 0.005(7)
C7 0.058(8) 0.059(8) 0.050(8) 0.007(6) 0.022(7) -0.005(6)
C8 0.065(8) 0.037(6) 0.044(7) 0.004(5) 0.028(7) 0.007(6)
C9 0.059(8) 0.055(8) 0.077(9) 0.018(7) 0.030(7) -0.009(6)
C10 0.105(10) 0.037(7) 0.087(10) -0.007(6) 0.054(9) 0.021(7)
C11 0.087(9) 0.092(9) 0.107(11) -0.022(8) 0.055(9) -0.016(7)
C12 0.081(29) 0.057(20) 0.040(27) -0.008(18) 0.000(21) -0.013(22)
C14 0.096(30) 0.034(18) 0.067(29) -0.014(20) 0.003(23) -0.048(21)
C15 0.065(28) 0.036(19) 0.059(35) -0.024(24) 0.008(25) -0.016(19)
C17 0.059(28) 0.054(21) 0.115(35) 0.019(22) 0.025(26) -0.040(23)
C13 0.076(8) 0.063(8) 0.064(8) 0.011(7) 0.016(7) -0.013(7)
C16 0.125(11) 0.040(7) 0.081(10) -0.020(7) 0.048(9) -0.013(7)
C12A 0.058(22) 0.039(14) 0.091(28) 0.001(19) 0.045(20) -0.018(16)
C14A 0.081(23) 0.028(12) 0.100(27) -0.021(16) -0.012(20) -0.019(15)
C15A 0.104(31) 0.065(18) 0.022(23) 0.010(18) 0.005(20) -0.002(20)
C17A 0.033(17) 0.035(13) 0.083(24) -0.031(15) 0.017(17) -0.018(14)
C18 0.072(8) 0.040(7) 0.057(8) -0.011(6) 0.041(7) 0.000(6)
C19 0.043(7) 0.054(8) 0.043(8) 0.005(6) 0.012(6) 0.005(6)
C20 0.063(8) 0.051(8) 0.058(9) -0.019(7) 0.008(7) 0.010(6)
C21 0.064(8) 0.060(8) 0.063(9) 0.006(7) 0.026(7) -0.006(6)
C22 0.059(8) 0.054(8) 0.069(9) -0.006(7) 0.022(8) -0.009(6)
C23 0.053(7) 0.052(8) 0.044(8) -0.005(7) 0.023(7) 0.001(6)
C24 0.065(8) 0.039(7) 0.065(9) -0.011(6) 0.023(7) 0.012(6)
C25 0.119(11) 0.098(10) 0.111(11) -0.039(9) 0.077(10) -0.007(8)
C26 0.082(9) 0.046(7) 0.095(10) 0.009(7) 0.050(8) -0.004(7)
C27 0.051(22) 0.044(15) 0.057(23) -0.011(18) 0.007(17) -0.023(16)
C29 0.096(27) 0.081(22) 0.077(26) 0.007(19) 0.020(20) 0.003(19)
C30 0.045(19) 0.027(13) 0.043(21) 0.000(16) 0.014(16) -0.003(14)
C32 0.057(21) 0.036(14) 0.053(22) 0.009(17) 0.022(17) 0.006(15)
C28 0.074(8) 0.043(6) 0.091(9) 0.004(7) 0.042(7) -0.009(6)
C31 0.103(9) 0.035(6) 0.116(11) -0.009(7) 0.067(8) 0.001(6)
C27A 0.056(20) 0.026(12) 0.053(21) -0.009(15) 0.013(16) -0.011(14)
C29A 0.078(22) 0.030(13) 0.085(24) 0.021(15) 0.042(19) -0.021(14)
C30A 0.080(23) 0.049(14) 0.081(25) -0.001(19) 0.009(18) -0.025(16)
C32A 0.055(19) 0.033(13) 0.065(23) 0.017(16) 0.019(16) 0.010(13)
C1S 0.138(15) 0.130(14) 0.166(18) 0.017(13) 0.060(14) 0.041(12)
C2S 0.135(19) 0.098(13) 0.138(21) 0.014(13) 0.026(16) -0.013(13)
N1S 0.234(23) 0.149(15) 0.206(22) 0.027(13) -0.069(16) -0.005(15)

loop_
_atom_site_label
_atom_site_type_symbol
_atom_site_fract_x
_atom_site_fract_y
_atom_site_fract_z
_atom_site_U_iso_or_equiv
_atom_site_thermal_displace_type
_atom_site_occupancy
_atom_site_calc_flag
_atom_site_refinement_flags
_atom_site_disorder_group
Cu1 Cu 0.29424(9) 0.48433(6) 0.03319(12) 0.0622(5) Uani 1 d . .
Cu2 Cu 0.25192(9) 0.34320(6) 0.03407(13) 0.0642(5) Uani 1 d . .
O1 O 0.3614(5) 0.3478(4) 0.1918(7) 0.091(3) Uani 1 d . .
O2 O 0.3998(5) 0.4554(4) 0.1858(7) 0.088(3) Uani 1 d . .
O3 O 0.2102(5) 0.4285(3) 0.0702(7) 0.081(3) Uani 1 d . .
O4 O 0.3047(5) 0.4031(3) -0.0459(7) 0.077(3) Uani 1 d . .
N1 N 0.2399(6) 0.5641(4) 0.0601(8) 0.060(3) Uani 1 d . .
N2 N 0.1600(6) 0.2946(4) 0.0646(7) 0.059(2) Uani 1 d . .
N3 N 0.2690(6) 0.2668(4) -0.0479(8) 0.056(2) Uani 1 d . .
N4 N 0.3520(6) 0.5362(4) -0.0487(8) 0.061(3) Uani 1 d . .
Cl1 Cl 0.0780(3) 0.7669(2) -0.2732(4) 0.1009(12) Uani 1 d . .
O1A O 0.0066(11) 0.7819(8) -0.2470(15) 0.288(11) Uani 1 d . .
O2A O 0.1488(7) 0.8118(5) -0.2267(9) 0.150(4) Uani 1 d . .
O3A O 0.1018(10) 0.7006(6) -0.2582(13) 0.235(7) Uani 1 d . .
O4A O 0.0576(7) 0.7782(6) -0.3878(11) 0.168(5) Uani 1 d . .
C1 C 0.4096(8) 0.3980(6) 0.2296(10) 0.076(4) Uani 1 d . .
C2 C 0.4851(9) 0.3913(7) 0.3445(13) 0.153(7) Uani 1 d . .
H2A H 0.4875(9) 0.3456(7) 0.3714(13) 0.183 Uiso 1 calc R .
H2B H 0.4746(9) 0.4215(7) 0.3989(13) 0.183 Uiso 1 calc R .
H2C H 0.5403(9) 0.4026(7) 0.3347(13) 0.183 Uiso 1 calc R .
C3 C 0.1433(7) 0.4432(5) 0.1026(9) 0.052(3) Uani 1 d . .
C4 C 0.1256(7) 0.5105(5) 0.1183(9) 0.052(3) Uani 1 d . .
C5 C 0.0553(7) 0.5261(5) 0.1561(8) 0.056(3) Uani 1 d . .
H5A H 0.0444(7) 0.5711(5) 0.1680(8) 0.068 Uiso 1 calc R .
C6 C 0.0008(7) 0.4762(6) 0.1766(8) 0.055(3) Uani 1 d . .
C7 C 0.0199(7) 0.4097(5) 0.1581(8) 0.055(3) Uani 1 d . .
H7A H -0.0156(7) 0.3756(5) 0.1707(8) 0.066 Uiso 1 calc R .
C8 C 0.0890(7) 0.3921(5) 0.1221(8) 0.046(3) Uani 1 d . .
C9 C 0.0981(7) 0.3206(5) 0.0960(9) 0.061(3) Uani 1 d . .
H9A H 0.0550(7) 0.2911(5) 0.1028(9) 0.074 Uiso 1 calc R .
C10 C 0.1718(8) 0.5675(5) 0.0943(9) 0.071(4) Uani 1 d . .
H10A H 0.1513(8) 0.6104(5) 0.1040(9) 0.085 Uiso 1 calc R .
C11 C -0.0714(7) 0.4933(6) 0.2200(10) 0.090(4) Uani 1 d . .
H11A H -0.0746(7) 0.5415(6) 0.2271(10) 0.108 Uiso 1 calc R .
H11B H -0.0603(7) 0.4727(6) 0.2931(10) 0.108 Uiso 1 calc R .
H11C H -0.1265(7) 0.4769(6) 0.1681(10) 0.108 Uiso 1 calc R .
C12 C 0.1961(40) 0.2179(23) 0.0675(38) 0.064(15) Uani 0.44(5) d PU 1
H12A H 0.2544(40) 0.2079(23) 0.1233(38) 0.077 Uiso 0.44(5) calc PR 1
C14 C 0.1590(40) 0.0959(19) 0.0638(43) 0.072(15) Uani 0.44(5) d PU 1
H14A H 0.2169(40) 0.0924(19) 0.1219(43) 0.086 Uiso 0.44(5) calc PR 1
H14B H 0.1214(40) 0.0606(19) 0.0766(43) 0.086 Uiso 0.44(5) calc PR 1
C15 C 0.1670(40) 0.0884(27) -0.0575(49) 0.057(16) Uani 0.44(5) d PU 1
H15A H 0.1865(40) 0.0432(27) -0.0681(49) 0.068 Uiso 0.44(5) calc PR 1
H15B H 0.1105(40) 0.0970(27) -0.1161(49) 0.068 Uiso 0.44(5) calc PR 1
C17 C 0.1871(43) 0.2113(25) -0.0538(53) 0.077(17) Uani 0.44(5) d PU 1
H17A H 0.1287(43) 0.2201(25) -0.1099(53) 0.092 Uiso 0.44(5) calc PR 1
C13 C 0.1160(7) 0.1703(5) 0.0689(10) 0.069(3) Uani 1 d U .
H13A H 0.0635(7) 0.1782(5) 0.0032(10) 0.083 Uiso 0.44(5) calc PR 1
H13B H 0.1016(7) 0.1762(5) 0.1379(10) 0.083 Uiso 0.44(5) calc PR 1
H13C H 0.0568(7) 0.1822(5) 0.0668(10) 0.083 Uiso 0.56(5) calc PR 2
H13D H 0.1528(7) 0.1662(5) 0.1480(10) 0.083 Uiso 0.56(5) calc PR 2
C16 C 0.2335(8) 0.1395(5) -0.0626(10) 0.079(4) Uani 1 d U .
H16A H 0.2456(8) 0.1361(5) -0.1335(10) 0.095 Uiso 0.44(5) calc PR 1
H16B H 0.2884(8) 0.1338(5) 0.0003(10) 0.095 Uiso 0.44(5) calc PR 1
H16C H 0.2019(8) 0.1401(5) -0.1438(10) 0.095 Uiso 0.56(5) calc PR 2
H16D H 0.2946(8) 0.1281(5) -0.0518(10) 0.095 Uiso 0.56(5) calc PR 2
C12A C 0.1505(25) 0.2244(15) 0.0166(45) 0.057(11) Uani 0.56(5) d PU 2
H12B H 0.1035(108) 0.2300(86) -0.0571(149) 0.069 Uiso 0.56 calc P 2
C14A C 0.1127(25) 0.1019(15) 0.0098(41) 0.080(12) Uani 0.56(5) d PU 2
H14C H 0.1007(25) 0.0667(15) 0.0568(41) 0.096 Uiso 0.56(5) calc PR 2
H14D H 0.0642(25) 0.1023(15) -0.0620(41) 0.096 Uiso 0.56(5) calc PR 2
C15A C 0.1959(32) 0.0849(25) -0.0123(37) 0.068(14) Uani 0.56(5) d PU 2
H15C H 0.2399(32) 0.0715(25) 0.0590(37) 0.081 Uiso 0.56(5) calc PR 2
H15D H 0.1846(32) 0.0462(25) -0.0629(37) 0.081 Uiso 0.56(5) calc PR 2
C17A C 0.2316(25) 0.2087(16) -0.0183(38) 0.051(10) Uani 0.56(5) d PU 2
H17B H 0.2747(25) 0.2020(16) 0.0579(38) 0.061 Uiso 0.56(5) calc PR 2
C18 C 0.3513(7) 0.3916(5) -0.1105(9) 0.052(3) Uani 1 d . .
C19 C 0.3566(6) 0.3235(5) -0.1489(9) 0.047(3) Uani 1 d . .
C20 C 0.4048(7) 0.3131(5) -0.2247(9) 0.060(3) Uani 1 d . .
H20A H 0.4080(7) 0.2696(5) -0.2512(9) 0.072 Uiso 1 calc R .
C21 C 0.4460(7) 0.3639(6) -0.2598(9) 0.061(3) Uani 1 d . .
C22 C 0.4390(7) 0.4298(5) -0.2215(10) 0.061(3) Uani 1 d . .
H22A H 0.4664(7) 0.4651(5) -0.2460(10) 0.073 Uiso 1 calc R .
C23 C 0.3924(7) 0.4438(5) -0.1482(9) 0.048(3) Uani 1 d . .
C24 C 0.3113(7) 0.2652(5) -0.1202(10) 0.056(3) Uani 1 d . .
H24A H 0.3131(7) 0.2243(5) -0.1562(10) 0.067 Uiso 1 calc R .
C25 C 0.4972(8) 0.3494(6) -0.3422(10) 0.099(4) Uani 1 d . .
H25A H 0.5220(8) 0.3907(6) -0.3584(10) 0.119 Uiso 1 calc R .
H25B H 0.4575(8) 0.3307(6) -0.4116(10) 0.119 Uiso 1 calc R .
H25C H 0.5438(8) 0.3177(6) -0.3079(10) 0.119 Uiso 1 calc R .
C26 C 0.3896(7) 0.5141(6) -0.1195(11) 0.069(3) Uani 1 d . .
H26A H 0.4162(7) 0.5454(6) -0.1535(11) 0.083 Uiso 1 calc R .
C27 C 0.3639(30) 0.6076(18) 0.0056(44) 0.053(12) Uani 0.47(4) d PU 1
H27A H 0.4029(30) 0.6068(18) 0.0851(44) 0.064 Uiso 0.47(4) calc PR 1
C29 C 0.3991(30) 0.7256(22) 0.0014(44) 0.087(16) Uani 0.47(4) d PU 1
H29A H 0.4221(30) 0.7612(22) -0.0343(44) 0.104 Uiso 0.47(4) calc PR 1
H29B H 0.4388(30) 0.7201(22) 0.0789(44) 0.104 Uiso 0.47(4) calc PR 1
C30 C 0.3040(25) 0.7445(17) 0.0007(38) 0.038(10) Uani 0.47(4) d PU 1
H30A H 0.3065(25) 0.7879(17) 0.0378(38) 0.046 Uiso 0.47(4) calc PR 1
H30B H 0.2652(25) 0.7491(17) -0.0775(38) 0.046 Uiso 0.47(4) calc PR 1
C32 C 0.2640(30) 0.6224(17) -0.0052(44) 0.047(10) Uani 0.47(4) d PU 1
H32A H 0.2250(30) 0.6243(17) -0.0846(44) 0.057 Uiso 0.47(4) calc PR 1
C28 C 0.3923(7) 0.6607(5) -0.0632(10) 0.066(3) Uani 1 d U .
H28A H 0.4490(7) 0.6489(5) -0.0702(10) 0.079 Uiso 0.47(4) calc PR 1
H28B H 0.3490(7) 0.6647(5) -0.1388(10) 0.079 Uiso 0.47(4) calc PR 1
H28C H 0.3972(7) 0.6559(5) -0.1383(10) 0.079 Uiso 0.53(4) calc PR 2
H28D H 0.4499(7) 0.6520(5) -0.0069(10) 0.079 Uiso 0.53(4) calc PR 2
C31 C 0.2652(7) 0.6926(5) 0.0599(10) 0.077(4) Uani 1 d U .
H31A H 0.2057(7) 0.7054(5) 0.0552(10) 0.093 Uiso 0.47(4) calc PR 1
H31B H 0.3012(7) 0.6887(5) 0.1394(10) 0.093 Uiso 0.47(4) calc PR 1
H31C H 0.2487(7) 0.6983(5) 0.1275(10) 0.093 Uiso 0.53(4) calc PR 2
H31D H 0.2128(7) 0.6991(5) -0.0064(10) 0.093 Uiso 0.53(4) calc PR 2
C27A C 0.3229(30) 0.6102(15) -0.0481(36) 0.046(10) Uani 0.53(4) d PU 2
H27B H 0.2682(30) 0.6163(15) -0.1127(36) 0.056 Uiso 0.53(4) calc PR 2
C29A C 0.3605(30) 0.7332(14) -0.0477(36) 0.061(11) Uani 0.53(4) d PU 2
H29C H 0.4065(30) 0.7650(14) -0.0483(36) 0.073 Uiso 0.53(4) calc PR 2
H29D H 0.3087(30) 0.7435(14) -0.1129(36) 0.073 Uiso 0.53(4) calc PR 2
C30A C 0.3377(29) 0.7451(19) 0.0598(40) 0.075(13) Uani 0.53(4) d PU 2
H30C H 0.3157(29) 0.7908(19) 0.0604(40) 0.090 Uiso 0.53(4) calc PR 2
H30D H 0.3898(29) 0.7391(19) 0.1266(40) 0.090 Uiso 0.53(4) calc PR 2
C32A C 0.3021(27) 0.6237(15) 0.0582(41) 0.051(10) Uani 0.53(4) d PU 2
H32B H 0.3567(27) 0.6193(15) 0.1235(41) 0.062 Uiso 0.53(4) calc PR 2
C1S C 0.1315(11) 0.6131(7) -0.4909(15) 0.142(6) Uani 1 d . .
H1SA H 0.0822(11) 0.5900(7) -0.4803(15) 0.171 Uiso 1 d R .
H1SB H 0.1263(11) 0.6609(7) -0.4806(15) 0.171 Uiso 1 d R .
H1SD H 0.1322(11) 0.6045(7) -0.5664(15) 0.171 Uiso 1 d R .
C2S C 0.2088(15) 0.5896(9) -0.4140(18) 0.129(6) Uani 1 d . .
N1S N 0.2743(14) 0.5736(9) -0.3512(18) 0.232(11) Uani 1 d . .

loop_
_atom_type_symbol
_atom_type_description
_atom_type_scat_dispersion_real
_atom_type_scat_dispersion_imag
_atom_type_scat_source
C C 0.0033 0.0016 'International Tables Vol C Tables 4.2.6.8 and 6.1.1.4'
H H 0.0000 0.0000 'International Tables Vol C Tables 4.2.6.8 and 6.1.1.4'
N N 0.0061 0.0033 'International Tables Vol C Tables 4.2.6.8 and 6.1.1.4'
O O 0.0106 0.0060 'International Tables Vol C Tables 4.2.6.8 and 6.1.1.4'
Cl Cl 0.1484 0.1585 'International Tables Vol C Tables 4.2.6.8 and 6.1.1.4'
Cu Cu 0.3201 1.2651 'International Tables Vol C Tables 4.2.6.8 and 6.1.1.4'

loop_
_geom_angle_atom_site_label_1
_geom_angle_atom_site_label_2
_geom_angle_atom_site_label_3
_geom_angle
_geom_angle_site_symmetry_1
_geom_angle_site_symmetry_3
_geom_angle_publ_flag
N1 Cu1 N4 88.9(4) . . ?
N1 Cu1 O3 92.0(3) . . ?
N4 Cu1 O3 162.4(4) . . ?
N1 Cu1 O4 156.3(4) . . ?
N4 Cu1 O4 91.9(4) . . ?
O3 Cu1 O4 80.3(3) . . ?
N1 Cu1 O2 109.7(3) . . ?
N4 Cu1 O2 103.8(3) . . ?
O3 Cu1 O2 92.4(3) . . ?
O4 Cu1 O2 93.1(3) . . ?
N1 Cu1 Cu2 133.5(3) . . ?
N4 Cu1 Cu2 133.4(3) . . ?
O3 Cu1 Cu2 41.6(2) . . ?
O4 Cu1 Cu2 41.5(2) . . ?
O2 Cu1 Cu2 81.7(2) . . ?
N3 Cu2 N2 88.2(4) . . ?
N3 Cu2 O4 92.4(4) . . ?
N2 Cu2 O4 157.3(4) . . ?
N3 Cu2 O3 161.9(4) . . ?
N2 Cu2 O3 92.4(4) . . ?
O4 Cu2 O3 80.2(3) . . ?
N3 Cu2 O1 107.8(3) . . ?
N2 Cu2 O1 106.7(3) . . ?
O4 Cu2 O1 94.7(3) . . ?
O3 Cu2 O1 89.4(3) . . ?
N3 Cu2 Cu1 134.0(3) . . ?
N2 Cu2 Cu1 133.7(3) . . ?
O4 Cu2 Cu1 41.6(2) . . ?
O3 Cu2 Cu1 41.4(2) . . ?
O1 Cu2 Cu1 80.9(2) . . ?
C1 O1 Cu2 126.1(7) . . ?
C1 O2 Cu1 125.1(7) . . ?
C3 O3 Cu1 131.8(6) . . ?
C3 O3 Cu2 131.1(6) . . ?
Cu1 O3 Cu2 97.0(3) . . ?
C18 O4 Cu2 131.7(6) . . ?
C18 O4 Cu1 129.6(6) . . ?
Cu2 O4 Cu1 96.8(3) . . ?
C10 N1 C32 121.6(16) . . ?
C10 N1 C32A 125.6(14) . . ?
C10 N1 Cu1 126.2(7) . . ?
C32 N1 Cu1 108.7(14) . . ?
C32A N1 Cu1 107.2(12) . . ?
C9 N2 C12A 120.3(15) . . ?
C9 N2 C12 132.2(21) . . ?
C9 N2 Cu2 126.0(7) . . ?
C12A N2 Cu2 111.7(14) . . ?
C12 N2 Cu2 100.5(21) . . ?
C24 N3 C17A 122.1(16) . . ?
C24 N3 C17 122.1(22) . . ?
C24 N3 Cu2 126.8(7) . . ?
C17A N3 Cu2 111.0(15) . . ?
C17 N3 Cu2 106.8(22) . . ?
C26 N4 C27A 122.3(15) . . ?
C26 N4 C27 125.9(16) . . ?
C26 N4 Cu1 127.3(7) . . ?
C27A N4 Cu1 108.0(13) . . ?
C27 N4 Cu1 105.6(15) . . ?
O1A Cl1 O3A 114.0(10) . . ?
O1A Cl1 O4A 107.3(10) . . ?
O3A Cl1 O4A 104.9(9) . . ?
O1A Cl1 O2A 113.8(8) . . ?
O3A Cl1 O2A 113.6(8) . . ?
O4A Cl1 O2A 101.8(7) . . ?
O2 C1 O1 125.9(11) . . ?
O2 C1 C2 115.6(10) . . ?
O1 C1 C2 118.4(11) . . ?
O3 C3 C4 119.2(9) . . ?
O3 C3 C8 121.0(9) . . ?
C4 C3 C8 119.7(10) . . ?
C3 C4 C5 119.1(10) . . ?
C3 C4 C10 125.5(10) . . ?
C5 C4 C10 115.4(10) . . ?
C4 C5 C6 122.2(10) . . ?
C7 C6 C5 116.9(9) . . ?
C7 C6 C11 121.5(10) . . ?
C5 C6 C11 121.6(10) . . ?
C8 C7 C6 122.8(10) . . ?
C7 C8 C3 119.3(9) . . ?
C7 C8 C9 117.9(10) . . ?
C3 C8 C9 122.6(9) . . ?
N2 C9 C8 126.4(9) . . ?
N1 C10 C4 125.2(9) . . ?
C13 C12 C17 99.0(39) . . ?
C13 C12 N2 105.6(36) . . ?
C17 C12 N2 98.5(38) . . ?
C15 C14 C13 107.1(40) . . ?
C16 C15 C14 105.6(37) . . ?
C12 C17 C16 104.8(45) . . ?
C12 C17 N3 95.2(40) . . ?
C16 C17 N3 101.8(36) . . ?
C12A C13 C14A 112.9(23) . . ?
C12 C13 C14 100.2(29) . . ?
C15A C16 C17A 117.1(25) . . ?
C15 C16 C17 103.9(31) . . ?
C13 C12A C17A 117.6(27) . . ?
C13 C12A N2 120.3(30) . . ?
C17A C12A N2 108.6(24) . . ?
C15A C14A C13 113.6(32) . . ?
C16 C15A C14A 115.7(35) . . ?
N3 C17A C16 126.6(26) . . ?
N3 C17A C12A 112.7(24) . . ?
C16 C17A C12A 114.7(26) . . ?
O4 C18 C23 121.4(9) . . ?
O4 C18 C19 119.0(10) . . ?
C23 C18 C19 119.6(10) . . ?
C20 C19 C18 117.5(10) . . ?
C20 C19 C24 118.2(10) . . ?
C18 C19 C24 124.2(10) . . ?
C21 C20 C19 122.8(10) . . ?
C20 C21 C22 118.3(10) . . ?
C20 C21 C25 120.4(11) . . ?
C22 C21 C25 121.3(10) . . ?
C23 C22 C21 122.0(10) . . ?
C22 C23 C18 119.7(10) . . ?
C22 C23 C26 115.1(11) . . ?
C18 C23 C26 125.1(10) . . ?
N3 C24 C19 124.5(9) . . ?
N4 C26 C23 123.6(10) . . ?
C28 C27 N4 113.5(28) . . ?
C28 C27 C32 108.0(36) . . ?
N4 C27 C32 99.1(30) . . ?
C28 C29 C30 107.8(34) . . ?
C31 C30 C29 113.3(30) . . ?
N1 C32 C27 104.0(32) . . ?
N1 C32 C31 110.1(26) . . ?
C27 C32 C31 106.0(33) . . ?
C29 C28 C27 105.6(26) . . ?
C27A C28 C29A 107.4(19) . . ?
C32A C31 C30A 107.9(22) . . ?
C30 C31 C32 106.0(21) . . ?
C32A C27A N4 109.4(27) . . ?
C32A C27A C28 112.0(31) . . ?
N4 C27A C28 112.3(24) . . ?
C30A C29A C28 115.9(30) . . ?
C29A C30A C31 107.3(31) . . ?
C31 C32A C27A 112.6(31) . . ?
C31 C32A N1 115.7(22) . . ?
C27A C32A N1 102.3(31) . . ?
N1S C2S C1S 176.2(22) . . ?

loop_
_geom_bond_atom_site_label_1
_geom_bond_atom_site_label_2
_geom_bond_distance
_geom_bond_site_symmetry_2
_geom_bond_publ_flag
Cu1 N1 1.886(8) . ?
Cu1 N4 1.895(8) . ?
Cu1 O3 1.915(7) . ?
Cu1 O4 1.922(7) . ?
Cu1 O2 2.159(8) . ?
Cu1 Cu2 2.872(2) . ?
Cu2 N3 1.894(8) . ?
Cu2 N2 1.902(8) . ?
Cu2 O4 1.918(7) . ?
Cu2 O3 1.922(7) . ?
Cu2 O1 2.156(8) . ?
O1 C1 1.250(11) . ?
O2 C1 1.245(11) . ?
O3 C3 1.301(11) . ?
O4 C18 1.290(11) . ?
N1 C10 1.302(12) . ?
N1 C32 1.53(4) . ?
N1 C32A 1.55(3) . ?
N2 C9 1.290(11) . ?
N2 C12A 1.50(3) . ?
N2 C12 1.62(5) . ?
N3 C24 1.298(11) . ?
N3 C17A 1.40(3) . ?
N3 C17 1.69(5) . ?
N4 C26 1.301(12) . ?
N4 C27A 1.54(3) . ?
N4 C27 1.55(4) . ?
Cl1 O1A 1.325(13) . ?
Cl1 O3A 1.361(12) . ?
Cl1 O4A 1.375(11) . ?
Cl1 O2A 1.405(10) . ?
C1 C2 1.542(15) . ?
C3 C4 1.386(12) . ?
C3 C8 1.408(12) . ?
C4 C5 1.395(12) . ?
C4 C10 1.435(13) . ?
C5 C6 1.396(13) . ?
C6 C7 1.386(13) . ?
C6 C11 1.474(12) . ?
C7 C8 1.374(12) . ?
C8 C9 1.469(13) . ?
C12 C13 1.60(5) . ?
C12 C17 1.48(8) . ?
C14 C15 1.57(8) . ?
C14 C13 1.63(5) . ?
C15 C16 1.48(6) . ?
C17 C16 1.62(6) . ?
C13 C12A 1.46(3) . ?
C13 C14A 1.53(3) . ?
C16 C15A 1.47(5) . ?
C16 C17A 1.48(3) . ?
C12A C17A 1.54(6) . ?
C14A C15A 1.49(7) . ?
C18 C23 1.389(13) . ?
C18 C19 1.440(13) . ?
C19 C20 1.421(13) . ?
C19 C24 1.470(13) . ?
C20 C21 1.353(13) . ?
C21 C22 1.405(13) . ?
C21 C25 1.541(13) . ?
C22 C23 1.390(13) . ?
C23 C26 1.439(13) . ?
C27 C28 1.52(4) . ?
C27 C32 1.59(7) . ?
C29 C28 1.50(4) . ?
C29 C30 1.57(6) . ?
C30 C31 1.51(3) . ?
C32 C31 1.60(4) . ?
C28 C27A 1.55(3) . ?
C28 C29A 1.56(4) . ?
C31 C32A 1.49(3) . ?
C31 C30A 1.56(3) . ?
C27A C32A 1.50(6) . ?
C29A C30A 1.52(6) . ?
C1S C2S 1.37(2) . ?
C2S N1S 1.12(2) . ?

loop_
_geom_torsion_atom_site_label_1
_geom_torsion_atom_site_label_2
_geom_torsion_atom_site_label_3
_geom_torsion_atom_site_label_4
_geom_torsion
_geom_torsion_site_symmetry_1
_geom_torsion_site_symmetry_2
_geom_torsion_site_symmetry_3
_geom_torsion_site_symmetry_4
_geom_torsion_publ_flag
N1 Cu1 Cu2 N3 148.2(5) . . . . ?
N4 Cu1 Cu2 N3 -1.2(5) . . . . ?
O3 Cu1 Cu2 N3 154.4(5) . . . . ?
O4 Cu1 Cu2 N3 1.8(5) . . . . ?
O2 Cu1 Cu2 N3 -102.4(4) . . . . ?
N1 Cu1 Cu2 N2 -1.4(5) . . . . ?
N4 Cu1 Cu2 N2 -150.8(5) . . . . ?
O3 Cu1 Cu2 N2 4.9(5) . . . . ?
O4 Cu1 Cu2 N2 -147.7(5) . . . . ?
O2 Cu1 Cu2 N2 108.0(4) . . . . ?
N1 Cu1 Cu2 O4 146.4(5) . . . . ?
N4 Cu1 Cu2 O4 -3.1(5) . . . . ?
O3 Cu1 Cu2 O4 152.6(5) . . . . ?
O4 Cu1 Cu2 O4 0.0 . . . . ?
O2 Cu1 Cu2 O4 -104.3(4) . . . . ?
N1 Cu1 Cu2 O3 -6.2(5) . . . . ?
N4 Cu1 Cu2 O3 -155.7(5) . . . . ?
O3 Cu1 Cu2 O3 0.0 . . . . ?
O4 Cu1 Cu2 O3 -152.6(5) . . . . ?
O2 Cu1 Cu2 O3 103.1(4) . . . . ?
N1 Cu1 Cu2 O1 -105.8(5) . . . . ?
N4 Cu1 Cu2 O1 104.7(4) . . . . ?
O3 Cu1 Cu2 O1 -99.6(4) . . . . ?
O4 Cu1 Cu2 O1 107.8(4) . . . . ?
O2 Cu1 Cu2 O1 3.5(3) . . . . ?
N3 Cu2 O1 C1 128.1(10) . . . . ?
N2 Cu2 O1 C1 -138.4(10) . . . . ?
O4 Cu2 O1 C1 34.0(11) . . . . ?
O3 Cu2 O1 C1 -46.1(11) . . . . ?
Cu1 Cu2 O1 C1 -5.3(10) . . . . ?
N1 Cu1 O2 C1 129.2(10) . . . . ?
N4 Cu1 O2 C1 -136.9(10) . . . . ?
O3 Cu1 O2 C1 36.2(10) . . . . ?
O4 Cu1 O2 C1 -44.2(10) . . . . ?
Cu2 Cu1 O2 C1 -4.1(10) . . . . ?
N1 Cu1 O3 C3 -0.8(10) . . . . ?
N4 Cu1 O3 C3 -93.7(15) . . . . ?
O4 Cu1 O3 C3 -158.3(10) . . . . ?
O2 Cu1 O3 C3 109.0(10) . . . . ?
Cu2 Cu1 O3 C3 -176.3(12) . . . . ?
N1 Cu1 O3 Cu2 175.5(4) . . . . ?
N4 Cu1 O3 Cu2 82.7(12) . . . . ?
O4 Cu1 O3 Cu2 18.0(3) . . . . ?
O2 Cu1 O3 Cu2 -74.7(4) . . . . ?
Cu2 Cu1 O3 Cu2 0.0 . . . . ?
N3 Cu2 O3 C3 91.3(15) . . . . ?
N2 Cu2 O3 C3 -0.1(10) . . . . ?
O4 Cu2 O3 C3 158.3(10) . . . . ?
O1 Cu2 O3 C3 -106.8(10) . . . . ?
Cu1 Cu2 O3 C3 176.4(12) . . . . ?
N3 Cu2 O3 Cu1 -85.1(12) . . . . ?
N2 Cu2 O3 Cu1 -176.5(4) . . . . ?
O4 Cu2 O3 Cu1 -18.1(3) . . . . ?
O1 Cu2 O3 Cu1 76.8(4) . . . . ?
Cu1 Cu2 O3 Cu1 0.0 . . . . ?
N3 Cu2 O4 C18 -13.6(10) . . . . ?
N2 Cu2 O4 C18 -104.6(12) . . . . ?
O3 Cu2 O4 C18 -176.9(10) . . . . ?
O1 Cu2 O4 C18 94.5(10) . . . . ?
Cu1 Cu2 O4 C18 165.1(12) . . . . ?
N3 Cu2 O4 Cu1 -178.7(4) . . . . ?
N2 Cu2 O4 Cu1 90.4(9) . . . . ?
O3 Cu2 O4 Cu1 18.0(3) . . . . ?
O1 Cu2 O4 Cu1 -70.6(4) . . . . ?
Cu1 Cu2 O4 Cu1 0.0 . . . . ?
N1 Cu1 O4 C18 103.9(12) . . . . ?
N4 Cu1 O4 C18 12.2(10) . . . . ?
O3 Cu1 O4 C18 176.4(10) . . . . ?
O2 Cu1 O4 C18 -91.7(9) . . . . ?
Cu2 Cu1 O4 C18 -165.6(11) . . . . ?
N1 Cu1 O4 Cu2 -90.5(9) . . . . ?
N4 Cu1 O4 Cu2 177.8(4) . . . . ?
O3 Cu1 O4 Cu2 -18.1(3) . . . . ?
O2 Cu1 O4 Cu2 73.8(3) . . . . ?
Cu2 Cu1 O4 Cu2 0.0 . . . . ?
N4 Cu1 N1 C10 164.0(10) . . . . ?
O3 Cu1 N1 C10 1.6(10) . . . . ?
O4 Cu1 N1 C10 71.7(14) . . . . ?
O2 Cu1 N1 C10 -91.7(10) . . . . ?
Cu2 Cu1 N1 C10 5.7(12) . . . . ?
N4 Cu1 N1 C32 5.1(22) . . . . ?
O3 Cu1 N1 C32 -157.3(22) . . . . ?
O4 Cu1 N1 C32 -87.2(23) . . . . ?
O2 Cu1 N1 C32 109.5(21) . . . . ?
Cu2 Cu1 N1 C32 -153.2(21) . . . . ?
N4 Cu1 N1 C32A -27.3(20) . . . . ?
O3 Cu1 N1 C32A 170.2(20) . . . . ?
O4 Cu1 N1 C32A -119.7(20) . . . . ?
O2 Cu1 N1 C32A 77.0(20) . . . . ?
Cu2 Cu1 N1 C32A 174.3(19) . . . . ?
N3 Cu2 N2 C9 -161.1(9) . . . . ?
O4 Cu2 N2 C9 -69.3(14) . . . . ?
O3 Cu2 N2 C9 0.7(9) . . . . ?
O1 Cu2 N2 C9 90.9(9) . . . . ?
Cu1 Cu2 N2 C9 -2.5(11) . . . . ?
N3 Cu2 N2 C12A 2.4(22) . . . . ?
O4 Cu2 N2 C12A 94.2(23) . . . . ?
O3 Cu2 N2 C12A 164.2(22) . . . . ?
O1 Cu2 N2 C12A -105.6(22) . . . . ?
Cu1 Cu2 N2 C12A 161.0(21) . . . . ?
N3 Cu2 N2 C12 30.9(17) . . . . ?
O4 Cu2 N2 C12 122.7(18) . . . . ?
O3 Cu2 N2 C12 -167.3(17) . . . . ?
O1 Cu2 N2 C12 -77.1(17) . . . . ?
Cu1 Cu2 N2 C12 -170.5(16) . . . . ?
N2 Cu2 N3 C24 163.3(9) . . . . ?
O4 Cu2 N3 C24 6.0(9) . . . . ?
O3 Cu2 N3 C24 71.2(15) . . . . ?
O1 Cu2 N3 C24 -89.7(9) . . . . ?
Cu1 Cu2 N3 C24 4.8(11) . . . . ?
N2 Cu2 N3 C17A -18.6(20) . . . . ?
O4 Cu2 N3 C17A -175.9(20) . . . . ?
O3 Cu2 N3 C17A -110.7(23) . . . . ?
O1 Cu2 N3 C17A 88.3(20) . . . . ?
Cu1 Cu2 N3 C17A -177.2(19) . . . . ?
N2 Cu2 N3 C17 6.3(23) . . . . ?
O4 Cu2 N3 C17 -151.0(22) . . . . ?
O3 Cu2 N3 C17 -85.8(26) . . . . ?
O1 Cu2 N3 C17 113.3(22) . . . . ?
Cu1 Cu2 N3 C17 -152.2(22) . . . . ?
N1 Cu1 N4 C26 -162.9(10) . . . . ?
O3 Cu1 N4 C26 -69.6(16) . . . . ?
O4 Cu1 N4 C26 -6.6(10) . . . . ?
O2 Cu1 N4 C26 87.0(10) . . . . ?
Cu2 Cu1 N4 C26 -4.6(11) . . . . ?
N1 Cu1 N4 C27A -0.5(19) . . . . ?
O3 Cu1 N4 C27A 92.8(22) . . . . ?
O4 Cu1 N4 C27A 155.8(19) . . . . ?
O2 Cu1 N4 C27A -110.5(19) . . . . ?
Cu2 Cu1 N4 C27A 157.9(19) . . . . ?
N1 Cu1 N4 C27 29.5(20) . . . . ?
O3 Cu1 N4 C27 122.9(22) . . . . ?
O4 Cu1 N4 C27 -174.1(20) . . . . ?
O2 Cu1 N4 C27 -80.5(20) . . . . ?
Cu2 Cu1 N4 C27 -172.1(20) . . . . ?
Cu1 O2 C1 O1 1.4(19) . . . . ?
Cu1 O2 C1 C2 -174.7(9) . . . . ?
Cu2 O1 C1 O2 4.1(19) . . . . ?
Cu2 O1 C1 C2 -179.8(9) . . . . ?
Cu1 O3 C3 C4 -1.9(16) . . . . ?
Cu2 O3 C3 C4 -177.0(7) . . . . ?
Cu1 O3 C3 C8 178.2(7) . . . . ?
Cu2 O3 C3 C8 3.1(16) . . . . ?
O3 C3 C4 C5 -178.2(9) . . . . ?
C8 C3 C4 C5 1.7(16) . . . . ?
O3 C3 C4 C10 4.5(17) . . . . ?
C8 C3 C4 C10 -175.6(10) . . . . ?
C3 C4 C5 C6 -1.3(16) . . . . ?
C10 C4 C5 C6 176.2(9) . . . . ?
C4 C5 C6 C7 0.3(15) . . . . ?
C4 C5 C6 C11 178.0(9) . . . . ?
C5 C6 C7 C8 0.4(15) . . . . ?
C11 C6 C7 C8 -177.3(9) . . . . ?
C6 C7 C8 C3 0.0(15) . . . . ?
C6 C7 C8 C9 -174.8(9) . . . . ?
O3 C3 C8 C7 178.9(9) . . . . ?
C4 C3 C8 C7 -1.0(16) . . . . ?
O3 C3 C8 C9 -6.6(16) . . . . ?
C4 C3 C8 C9 173.5(9) . . . . ?
C12A N2 C9 C8 -166.6(24) . . . . ?
C12 N2 C9 C8 159.6(24) . . . . ?
Cu2 N2 C9 C8 -4.4(16) . . . . ?
C7 C8 C9 N2 -177.8(10) . . . . ?
C3 C8 C9 N2 7.6(17) . . . . ?
C32 N1 C10 C4 156.7(24) . . . . ?
C32A N1 C10 C4 -166.3(24) . . . . ?
Cu1 N1 C10 C4 0.3(17) . . . . ?
C3 C4 C10 N1 -3.8(18) . . . . ?
C5 C4 C10 N1 178.8(10) . . . . ?
C9 N2 C12 C13 23.7(38) . . . . ?
C12A N2 C12 C13 -53.5(53) . . . . ?
Cu2 N2 C12 C13 -169.4(19) . . . . ?
C9 N2 C12 C17 125.6(37) . . . . ?
C12A N2 C12 C17 48.3(43) . . . . ?
Cu2 N2 C12 C17 -67.6(44) . . . . ?
C13 C14 C15 C16 66.3(56) . . . . ?
C13 C12 C17 C16 -80.0(50) . . . . ?
N2 C12 C17 C16 172.7(19) . . . . ?
C13 C12 C17 N3 176.4(21) . . . . ?
N2 C12 C17 N3 69.0(46) . . . . ?
C24 N3 C17 C12 156.2(33) . . . . ?
C17A N3 C17 C12 58.5(68) . . . . ?
Cu2 N3 C17 C12 -45.6(47) . . . . ?
C24 N3 C17 C16 49.8(38) . . . . ?
C17A N3 C17 C16 -47.9(66) . . . . ?
Cu2 N3 C17 C16 -151.9(22) . . . . ?
C17 C12 C13 C12A -46.9(45) . . . . ?
N2 C12 C13 C12A 54.6(53) . . . . ?
C17 C12 C13 C14A 47.3(59) . . . . ?
N2 C12 C13 C14A 148.8(22) . . . . ?
C17 C12 C13 C14 75.2(54) . . . . ?
N2 C12 C13 C14 176.7(21) . . . . ?
C15 C14 C13 C12A -41.5(57) . . . . ?
C15 C14 C13 C14A 52.4(49) . . . . ?
C15 C14 C13 C12 -69.3(48) . . . . ?
C14 C15 C16 C15A 44.8(81) . . . . ?
C14 C15 C16 C17A -43.4(67) . . . . ?
C14 C15 C16 C17 -64.7(61) . . . . ?
C12 C17 C16 C15A 52.8(58) . . . . ?
N3 C17 C16 C15A 151.5(23) . . . . ?
C12 C17 C16 C17A -57.4(68) . . . . ?
N3 C17 C16 C17A 41.2(56) . . . . ?
C12 C17 C16 C15 76.5(59) . . . . ?
N3 C17 C16 C15 175.1(26) . . . . ?
C14A C13 C12A C17A -42.6(62) . . . . ?
C12 C13 C12A C17A 56.7(48) . . . . ?
C14 C13 C12A C17A -9.8(67) . . . . ?
C14A C13 C12A N2 -178.8(21) . . . . ?
C12 C13 C12A N2 -79.5(72) . . . . ?
C14 C13 C12A N2 -146.0(22) . . . . ?
C9 N2 C12A C13 -43.0(43) . . . . ?
C12 N2 C12A C13 80.2(75) . . . . ?
Cu2 N2 C12A C13 152.4(25) . . . . ?
C9 N2 C12A C17A 177.3(30) . . . . ?
C12 N2 C12A C17A -59.5(48) . . . . ?
Cu2 N2 C12A C17A 12.7(47) . . . . ?
C12A C13 C14A C15A 47.3(55) . . . . ?
C12 C13 C14A C15A 14.4(56) . . . . ?
C14 C13 C14A C15A -52.4(45) . . . . ?
C17A C16 C15A C14A 40.8(59) . . . . ?
C15 C16 C15A C14A -63.9(88) . . . . ?
C17 C16 C15A C14A 13.7(62) . . . . ?
C13 C14A C15A C16 -46.6(60) . . . . ?
C24 N3 C17A C16 -0.3(48) . . . . ?
C17 N3 C17A C16 97.3(96) . . . . ?
Cu2 N3 C17A C16 -178.5(29) . . . . ?
C24 N3 C17A C12A -151.5(33) . . . . ?
C17 N3 C17A C12A -53.8(70) . . . . ?
Cu2 N3 C17A C12A 30.3(48) . . . . ?
C15A C16 C17A N3 175.2(28) . . . . ?
C15 C16 C17A N3 -158.2(29) . . . . ?
C17 C16 C17A N3 -103.9(93) . . . . ?
C15A C16 C17A C12A -34.2(61) . . . . ?
C15 C16 C17A C12A -7.6(69) . . . . ?
C17 C16 C17A C12A 46.7(61) . . . . ?
C13 C12A C17A N3 -168.9(22) . . . . ?
N2 C12A C17A N3 -28.0(61) . . . . ?
C13 C12A C17A C16 36.3(68) . . . . ?
N2 C12A C17A C16 177.3(20) . . . . ?
Cu2 O4 C18 C23 -171.7(7) . . . . ?
Cu1 O4 C18 C23 -11.1(16) . . . . ?
Cu2 O4 C18 C19 11.7(15) . . . . ?
Cu1 O4 C18 C19 172.3(7) . . . . ?
O4 C18 C19 C20 176.9(9) . . . . ?
C23 C18 C19 C20 0.2(14) . . . . ?
O4 C18 C19 C24 0.6(15) . . . . ?
C23 C18 C19 C24 -176.1(9) . . . . ?
C18 C19 C20 C21 1.0(15) . . . . ?
C24 C19 C20 C21 177.5(9) . . . . ?
C19 C20 C21 C22 -1.5(15) . . . . ?
C19 C20 C21 C25 -179.9(9) . . . . ?
C20 C21 C22 C23 0.9(16) . . . . ?
C25 C21 C22 C23 179.3(10) . . . . ?
C21 C22 C23 C18 0.2(16) . . . . ?
C21 C22 C23 C26 -178.4(10) . . . . ?
O4 C18 C23 C22 -177.3(10) . . . . ?
C19 C18 C23 C22 -0.7(15) . . . . ?
O4 C18 C23 C26 1.1(17) . . . . ?
C19 C18 C23 C26 177.7(9) . . . . ?
C17A N3 C24 C19 -175.9(22) . . . . ?
C17 N3 C24 C19 155.7(26) . . . . ?
Cu2 N3 C24 C19 1.9(15) . . . . ?
C20 C19 C24 N3 176.3(9) . . . . ?
C18 C19 C24 N3 -7.4(16) . . . . ?
C27A N4 C26 C23 -159.6(22) . . . . ?
C27 N4 C26 C23 165.7(25) . . . . ?
Cu1 N4 C26 C23 0.6(16) . . . . ?
C22 C23 C26 N4 -177.3(10) . . . . ?
C18 C23 C26 N4 4.2(18) . . . . ?
C26 N4 C27 C28 23.9(43) . . . . ?
C27A N4 C27 C28 -69.2(52) . . . . ?
Cu1 N4 C27 C28 -168.4(24) . . . . ?
C26 N4 C27 C32 138.1(24) . . . . ?
C27A N4 C27 C32 45.1(43) . . . . ?
Cu1 N4 C27 C32 -54.1(37) . . . . ?
C28 C29 C30 C31 62.4(54) . . . . ?
C10 N1 C32 C27 162.5(25) . . . . ?
C32A N1 C32 C27 54.9(45) . . . . ?
Cu1 N1 C32 C27 -37.4(40) . . . . ?
C10 N1 C32 C31 49.3(38) . . . . ?
C32A N1 C32 C31 -58.3(40) . . . . ?
Cu1 N1 C32 C31 -150.7(20) . . . . ?
C28 C27 C32 N1 176.5(19) . . . . ?
N4 C27 C32 N1 58.1(43) . . . . ?
C28 C27 C32 C31 -67.4(47) . . . . ?
N4 C27 C32 C31 174.2(18) . . . . ?
C30 C29 C28 C27 -64.8(52) . . . . ?
C30 C29 C28 C27A -35.4(55) . . . . ?
C30 C29 C28 C29A 45.6(45) . . . . ?
N4 C27 C28 C29 179.3(21) . . . . ?
C32 C27 C28 C29 70.5(52) . . . . ?
N4 C27 C28 C27A 67.2(48) . . . . ?
C32 C27 C28 C27A -41.6(44) . . . . ?
N4 C27 C28 C29A 151.3(21) . . . . ?
C32 C27 C28 C29A 42.5(55) . . . . ?
C29 C30 C31 C32A -26.5(59) . . . . ?
C29 C30 C31 C30A 59.9(48) . . . . ?
C29 C30 C31 C32 -58.2(54) . . . . ?
N1 C32 C31 C32A 63.7(42) . . . . ?
C27 C32 C31 C32A -48.3(43) . . . . ?
N1 C32 C31 C30 170.8(18) . . . . ?
C27 C32 C31 C30 58.9(50) . . . . ?
N1 C32 C31 C30A 142.7(20) . . . . ?
C27 C32 C31 C30A 30.8(58) . . . . ?
C26 N4 C27A C32A -166.8(29) . . . . ?
C27 N4 C27A C32A -60.0(49) . . . . ?
Cu1 N4 C27A C32A 29.7(44) . . . . ?
C26 N4 C27A C28 -41.7(37) . . . . ?
C27 N4 C27A C28 65.1(49) . . . . ?
Cu1 N4 C27A C28 154.8(20) . . . . ?
C29 C28 C27A C32A -21.7(59) . . . . ?
C27 C28 C27A C32A 56.5(50) . . . . ?
C29A C28 C27A C32A -50.2(53) . . . . ?
C29 C28 C27A N4 -145.4(21) . . . . ?
C27 C28 C27A N4 -67.2(49) . . . . ?
C29A C28 C27A N4 -173.8(20) . . . . ?
C29 C28 C29A C30A -57.6(56) . . . . ?
C27 C28 C29A C30A 21.4(61) . . . . ?
C27A C28 C29A C30A 51.7(56) . . . . ?
C28 C29A C30A C31 -57.0(56) . . . . ?
C32A C31 C30A C29A 59.5(56) . . . . ?
C30 C31 C30A C29A -44.5(43) . . . . ?
C32 C31 C30A C29A 27.9(61) . . . . ?
C30 C31 C32A C27A -33.9(60) . . . . ?
C30A C31 C32A C27A -63.8(58) . . . . ?
C32 C31 C32A C27A 49.7(46) . . . . ?
C30 C31 C32A N1 -151.1(19) . . . . ?
C30A C31 C32A N1 179.0(19) . . . . ?
C32 C31 C32A N1 -67.6(45) . . . . ?
N4 C27A C32A C31 -174.5(16) . . . . ?
C28 C27A C32A C31 60.2(55) . . . . ?
N4 C27A C32A N1 -49.6(47) . . . . ?
C28 C27A C32A N1 -174.8(17) . . . . ?
C10 N1 C32A C31 -20.4(44) . . . . ?
C32 N1 C32A C31 73.0(45) . . . . ?
Cu1 N1 C32A C31 170.9(25) . . . . ?
C10 N1 C32A C27A -143.2(24) . . . . ?
C32 N1 C32A C27A -49.9(45) . . . . ?
Cu1 N1 C32A C27A 48.0(38) . . . . ?
